data_7205064
loop_
_publ_author_name
'Luciawati, Fera'
'Higham, Luke T.'
'Strauss, Christopher R.'
'Scott, Janet L.'

_publ_section_title
;
 Horning-crown diamine complexes and salts: proton transfer mediated by
 solid-state intermolecular hydrogen bonding
;
_journal_issue 1
_journal_name_full CrystEngComm
_journal_page_first 167
_journal_paper_doi 10.1039/c003571h
_journal_volume 13
_journal_year 2011
_chemical_formula_moiety 'C46 H42 O6,C2 H9 N2,C2 H9 N2'
_chemical_formula_sum 'C50 H60 N4 O6'
_chemical_formula_weight 813.02
_chemical_name_common
;
(3,4:10,11:19,20:26,27-tetrabenzo-5,9,21,25-tetraoxa-
tricyclo(27.3.1.113,17) tetratriaconta-
1(32),3,10,13,15,17(34),19,26,29(33),30-decaene-33,34-diol) di-
ethylenediamine salt
;
_chemical_name_systematic
;
(3,4:10,11:19,20:26,27-tetrabenzo-5,9,21,25-tetraoxa-tricyclo[27.3.1.113,17]
tetratriaconta-1(32),3,10,13,15,17(34),19,26,29(33),30-decaene-33,34-diol)
di-ethylenediamine salt
;
_space_group_IT_number 2
_space_group_name_Hall '-P 1'
_symmetry_cell_setting triclinic
_symmetry_space_group_name_Hall '-P 1'
_symmetry_space_group_name_H-M 'P -1'
_atom_sites_solution_hydrogens geom
_atom_sites_solution_primary direct
_atom_sites_solution_secondary difmap
_audit_creation_method SHELXL-97
_cell_angle_alpha 78.05(3)
_cell_angle_beta 82.69(3)
_cell_angle_gamma 60.57(3)
_cell_formula_units_Z 2
_cell_length_a 11.610(2)
_cell_length_b 11.669(2)
_cell_length_c 18.732(4)
_cell_measurement_temperature 123(2)
_cell_volume 2161.4(10)
_computing_cell_refinement 'Nonius collect'
_computing_data_reduction 'Nonius collect'
_computing_molecular_graphics X-seed
_computing_publication_material ciftab
_computing_structure_refinement 'SHELXL-97 (Sheldrick, 1997)'
_computing_structure_solution 'SHELXS-97 (Sheldrick, 1990)'
_diffrn_ambient_temperature 123(2)
_diffrn_measured_fraction_theta_full 0.981
_diffrn_measured_fraction_theta_max 0.981
_diffrn_measurement_device_type 'Enraf Nonius Kappa CCD'
_diffrn_measurement_method 'phi and omega scans'
_diffrn_radiation_monochromator graphite
_diffrn_radiation_source 'fine-focus sealed tube'
_diffrn_radiation_type MoK\a
_diffrn_radiation_wavelength 0.71073
_diffrn_reflns_av_R_equivalents 0.0386
_diffrn_reflns_av_sigmaI/netI 0.0471
_diffrn_reflns_limit_h_max 15
_diffrn_reflns_limit_h_min -15
_diffrn_reflns_limit_k_max 15
_diffrn_reflns_limit_k_min -15
_diffrn_reflns_limit_l_max 25
_diffrn_reflns_limit_l_min -24
_diffrn_reflns_number 35285
_diffrn_reflns_theta_full 29.05
_diffrn_reflns_theta_max 29.05
_diffrn_reflns_theta_min 2.15
_exptl_absorpt_coefficient_mu 0.082
_exptl_absorpt_correction_type none
_exptl_crystal_colour colourless
_exptl_crystal_density_diffrn 1.249
_exptl_crystal_density_method 'not measured'
_exptl_crystal_description needles
_exptl_crystal_F_000 872
_exptl_crystal_size_max 0.35
_exptl_crystal_size_mid 0.20
_exptl_crystal_size_min 0.10
_refine_diff_density_max 1.337
_refine_diff_density_min -0.391
_refine_diff_density_rms 0.057
_refine_ls_extinction_method none
_refine_ls_goodness_of_fit_ref 1.252
_refine_ls_hydrogen_treatment mixed
_refine_ls_matrix_type full
_refine_ls_number_parameters 588
_refine_ls_number_reflns 11323
_refine_ls_number_restraints 0
_refine_ls_restrained_S_all 1.252
_refine_ls_R_factor_all 0.0980
_refine_ls_R_factor_gt 0.0881
_refine_ls_shift/su_max 0.002
_refine_ls_shift/su_mean 0.000
_refine_ls_structure_factor_coef Fsqd
_refine_ls_weighting_details 'calc w=1/[\s^2^(Fo^2^)+(0.0353P)^2^+2.3624P] where P=(Fo^2^+2Fc^2^)/3'
_refine_ls_weighting_scheme calc
_refine_ls_wR_factor_gt 0.1657
_refine_ls_wR_factor_ref 0.1704
_reflns_number_gt 10149
_reflns_number_total 11323
_reflns_threshold_expression >2sigma(I)
_cod_data_source_file C003571H.TXT
_cod_data_source_block 2d
_cod_depositor_comments
;
The following automatic conversions were performed:
'__exptl_crystal_density_diffrn' tag replaced with
'_exptl_crystal_density_diffrn'.

Automatic conversion script
Id: cif_correct_tags 1440 2010-10-19 06:21:57Z saulius 
;
_cod_original_cell_volume 2161.5(7)
_cod_database_code 7205064

loop_
_symmetry_equiv_pos_as_xyz
'x, y, z'
'-x, -y, -z'

loop_
_atom_site_label
_atom_site_type_symbol
_atom_site_fract_x
_atom_site_fract_y
_atom_site_fract_z
_atom_site_U_iso_or_equiv
_atom_site_adp_type
_atom_site_occupancy
_atom_site_symmetry_multiplicity
_atom_site_calc_flag
_atom_site_refinement_flags
_atom_site_disorder_assembly
_atom_site_disorder_group
O1 O 0.08475(15) 0.56921(15) 0.04315(8) 0.0187(3) Uani 1 1 d . . .
C1 C 0.1255(2) 0.6480(2) 0.06026(11) 0.0151(4) Uani 1 1 d . . .
O2 O 0.12862(17) 0.68774(17) -0.20858(9) 0.0251(4) Uani 1 1 d . . .
C2 C 0.1419(2) 0.7442(2) 0.00637(12) 0.0179(4) Uani 1 1 d . . .
O3 O 0.15303(17) 0.28357(16) 0.24577(9) 0.0244(4) Uani 1 1 d . . .
C3 C 0.1312(2) 0.7436(2) -0.07292(12) 0.0215(5) Uani 1 1 d . . .
H3A H 0.1324 0.8236 -0.1028 0.026 Uiso 1 1 calc R . .
H3B H 0.0453 0.7493 -0.0798 0.026 Uiso 1 1 calc R . .
C4 C 0.2423(2) 0.6195(2) -0.10005(12) 0.0197(4) Uani 1 1 d . . .
C5 C 0.2335(2) 0.5910(2) -0.16792(12) 0.0220(5) Uani 1 1 d . . .
C6 C 0.1129(2) 0.6608(3) -0.27747(12) 0.0239(5) Uani 1 1 d . . .
H6A H 0.0963 0.5836 -0.2695 0.029 Uiso 1 1 calc R . .
H6B H 0.1940 0.6401 -0.3086 0.029 Uiso 1 1 calc R . .
C7 C 0.0033(3) 0.2156(3) 0.31374(13) 0.0263(5) Uani 1 1 d . . .
H7A H -0.0192 0.1420 0.3254 0.032 Uiso 1 1 calc R . .
H7B H 0.0180 0.2329 0.3604 0.032 Uiso 1 1 calc R . .
H4NB H 0.1364 0.4652 -0.0080 0.055(10) Uiso 1 1 d R . .
C8 C 0.1305(3) 0.1705(2) 0.26850(13) 0.0253(5) Uani 1 1 d . . .
H8A H 0.2049 0.0970 0.2978 0.030 Uiso 1 1 calc R . .
H8B H 0.1232 0.1380 0.2254 0.030 Uiso 1 1 calc R . .
C9 C 0.2655(2) 0.2660(2) 0.20468(12) 0.0211(5) Uani 1 1 d . . .
C10 C 0.2728(2) 0.3833(2) 0.17538(11) 0.0184(4) Uani 1 1 d . . .
C11 C 0.1587(2) 0.5184(2) 0.18823(12) 0.0193(4) Uani 1 1 d . . .
H11C H 0.0741 0.5180 0.1862 0.023 Uiso 1 1 calc R . .
H11D H 0.1646 0.5319 0.2378 0.023 Uiso 1 1 calc R . .
C12 C 0.1575(2) 0.6339(2) 0.13336(11) 0.0163(4) Uani 1 1 d . . .
C13 C 0.1918(2) 0.7227(2) 0.15137(12) 0.0196(4) Uani 1 1 d . . .
H13 H 0.2114 0.7142 0.2005 0.024 Uiso 1 1 calc R . .
C14 C 0.1985(2) 0.8236(2) 0.09961(13) 0.0237(5) Uani 1 1 d . . .
H14 H 0.2183 0.8857 0.1135 0.028 Uiso 1 1 calc R . .
C15 C 0.1755(2) 0.8321(2) 0.02725(13) 0.0219(5) Uani 1 1 d . . .
H15 H 0.1828 0.8988 -0.0088 0.026 Uiso 1 1 calc R . .
C16 C 0.3518(2) 0.5278(2) -0.05838(12) 0.0214(5) Uani 1 1 d . . .
H16 H 0.3612 0.5464 -0.0131 0.026 Uiso 1 1 calc R . .
C17 C 0.4481(2) 0.4096(3) -0.08108(13) 0.0269(5) Uani 1 1 d . . .
H17 H 0.5224 0.3494 -0.0519 0.032 Uiso 1 1 calc R . .
C18 C 0.4343(3) 0.3809(3) -0.14639(14) 0.0286(5) Uani 1 1 d . . .
H18 H 0.4980 0.2991 -0.1615 0.034 Uiso 1 1 calc R . .
C19 C 0.3274(3) 0.4713(3) -0.19037(13) 0.0272(5) Uani 1 1 d . . .
H19 H 0.3186 0.4515 -0.2354 0.033 Uiso 1 1 calc R . .
C20 C 0.3679(3) 0.1414(2) 0.19297(14) 0.0268(5) Uani 1 1 d . . .
H20 H 0.3610 0.0630 0.2124 0.032 Uiso 1 1 calc R . .
C21 C 0.4806(2) 0.1327(3) 0.15259(14) 0.0278(5) Uani 1 1 d . . .
H21 H 0.5507 0.0480 0.1445 0.033 Uiso 1 1 calc R . .
C22 C 0.4909(2) 0.2466(3) 0.12424(13) 0.0255(5) Uani 1 1 d . . .
H22 H 0.5681 0.2404 0.0971 0.031 Uiso 1 1 calc R . .
C23 C 0.3869(2) 0.3708(2) 0.13584(12) 0.0212(5) Uani 1 1 d . . .
H23 H 0.3944 0.4488 0.1162 0.025 Uiso 1 1 calc R . .
O1' O 0.44839(16) 0.88665(17) 0.45956(9) 0.0215(3) Uani 1 1 d . . .
C1' C 0.3786(2) 0.8610(2) 0.42151(11) 0.0158(4) Uani 1 1 d . . .
O2' O 0.79660(16) 0.81160(17) 0.29002(9) 0.0255(4) Uani 1 1 d . . .
C2' C 0.4203(2) 0.8340(2) 0.34893(11) 0.0157(4) Uani 1 1 d . . .
O3' O 0.24177(16) 0.90484(18) 0.67212(9) 0.0248(4) Uani 1 1 d . . .
C3' C 0.5498(2) 0.8281(2) 0.31786(12) 0.0173(4) Uani 1 1 d . . .
H3'1 H 0.5485 0.9117 0.3227 0.021 Uiso 1 1 calc R . .
H3'2 H 0.5561 0.8243 0.2651 0.021 Uiso 1 1 calc R . .
C4' C 0.6730(2) 0.7105(2) 0.35386(12) 0.0170(4) Uani 1 1 d . . .
C5' C 0.7971(2) 0.7047(2) 0.33847(12) 0.0199(4) Uani 1 1 d . . .
C6' C 0.9112(2) 0.8287(2) 0.28867(13) 0.0232(5) Uani 1 1 d . . .
H6'1 H 0.9900 0.7524 0.2713 0.028 Uiso 1 1 calc R . .
H6'2 H 0.9276 0.8333 0.3383 0.028 Uiso 1 1 calc R . .
C7' C 0.1147(2) 1.0430(2) 0.76235(12) 0.0212(5) Uani 1 1 d . . .
H7'1 H 0.1165 1.0553 0.8129 0.025 Uiso 1 1 calc R . .
H7'2 H 0.0400 1.0257 0.7601 0.025 Uiso 1 1 calc R . .
C8' C 0.2417(2) 0.9220(2) 0.74630(12) 0.0216(5) Uani 1 1 d . . .
H8'1 H 0.3183 0.9339 0.7528 0.026 Uiso 1 1 calc R . .
H8'2 H 0.2493 0.8418 0.7806 0.026 Uiso 1 1 calc R . .
C9' C 0.3385(2) 0.7843(2) 0.65385(12) 0.0212(5) Uani 1 1 d . . .
C10' C 0.3334(2) 0.7619(2) 0.58399(12) 0.0189(4) Uani 1 1 d . . .
C11' C 0.2262(2) 0.8666(2) 0.53167(12) 0.0200(4) Uani 1 1 d . . .
H11A H 0.1446 0.8586 0.5440 0.024 Uiso 1 1 calc R . .
H11B H 0.2061 0.9563 0.5389 0.024 Uiso 1 1 calc R . .
C12' C 0.2630(2) 0.8550(2) 0.45243(11) 0.0172(4) Uani 1 1 d . . .
C13' C 0.1884(2) 0.8330(2) 0.40974(12) 0.0197(4) Uani 1 1 d . . .
H13' H 0.1100 0.8312 0.4303 0.024 Uiso 1 1 calc R . .
C14' C 0.2253(2) 0.8137(2) 0.33803(13) 0.0220(5) Uani 1 1 d . . .
H14' H 0.1714 0.8019 0.3092 0.026 Uiso 1 1 calc R . .
C15' C 0.3421(2) 0.8120(2) 0.30895(12) 0.0194(4) Uani 1 1 d . . .
H15' H 0.3693 0.7953 0.2605 0.023 Uiso 1 1 calc R . .
C16' C 0.6683(2) 0.6064(2) 0.40344(13) 0.0236(5) Uani 1 1 d . . .
H16' H 0.5857 0.6075 0.4148 0.028 Uiso 1 1 calc R . .
C17' C 0.7812(3) 0.5006(2) 0.43709(14) 0.0280(5) Uani 1 1 d . . .
H17' H 0.7750 0.4310 0.4711 0.034 Uiso 1 1 calc R . .
C18' C 0.9014(2) 0.4971(2) 0.42095(13) 0.0258(5) Uani 1 1 d . . .
H18' H 0.9784 0.4253 0.4442 0.031 Uiso 1 1 calc R . .
C19' C 0.9108(2) 0.5978(3) 0.37095(13) 0.0259(5) Uani 1 1 d . . .
H19' H 0.9945 0.5940 0.3588 0.031 Uiso 1 1 calc R . .
C20' C 0.4367(2) 0.6886(3) 0.70144(13) 0.0285(5) Uani 1 1 d . . .
H20' H 0.4408 0.7061 0.7481 0.034 Uiso 1 1 calc R . .
C21' C 0.5292(2) 0.5668(3) 0.68059(14) 0.0269(5) Uani 1 1 d . . .
H21' H 0.5945 0.5005 0.7137 0.032 Uiso 1 1 calc R . .
C22' C 0.5259(3) 0.5427(2) 0.61192(14) 0.0257(5) Uani 1 1 d . . .
H22' H 0.5893 0.4605 0.5972 0.031 Uiso 1 1 calc R . .
C23' C 0.4287(3) 0.6402(2) 0.56469(13) 0.0232(5) Uani 1 1 d . . .
H23' H 0.4271 0.6233 0.5174 0.028 Uiso 1 1 calc R . .
N4 N 0.1633(2) 0.3819(2) -0.03576(11) 0.0218(4) Uani 1 1 d . . .
H4NA H 0.207(3) 0.391(3) -0.0776(17) 0.032(8) Uiso 1 1 d . . .
H4NC H 0.079(3) 0.396(3) -0.0473(17) 0.041(9) Uiso 1 1 d . . .
C1G C 0.2389(3) 0.2486(3) 0.00868(14) 0.0295(5) Uani 1 1 d . . .
H1GB H 0.1801 0.2328 0.0478 0.035 Uiso 1 1 calc R . .
H1GA H 0.3118 0.2467 0.0321 0.035 Uiso 1 1 calc R . .
C2G C 0.2966(3) 0.1372(3) -0.03703(17) 0.0367(6) Uani 1 1 d . . .
H2GB H 0.3641 0.1477 -0.0716 0.044 Uiso 1 1 calc R . .
H2GA H 0.3427 0.0509 -0.0040 0.044 Uiso 1 1 calc R . .
N5 N 0.2030(3) 0.1300(3) -0.07867(17) 0.0410(6) Uani 1 1 d . . .
H5NB H 0.126(5) 0.140(4) -0.049(2) 0.085(15) Uiso 1 1 d . . .
H5NA H 0.180(4) 0.212(4) -0.126(2) 0.082(14) Uiso 1 1 d . . .
N1 N 0.6073(6) 0.8336(7) 0.6162(4) 0.0390(19) Uani 0.385(7) 1 d P A 2
H1A H 0.6486 0.8631 0.6401 0.058 Uiso 0.385(7) 1 calc PR A 2
H1B H 0.5714 0.7902 0.6492 0.058 Uiso 0.385(7) 1 calc PR A 2
H1C H 0.5423 0.9045 0.5887 0.058 Uiso 0.00 1 calc PR A 2
C3GA C 0.7027(12) 0.7430(12) 0.5691(7) 0.042(3) Uiso 0.385(7) 1 d P A 2
H3GB H 0.7772 0.6710 0.5989 0.051 Uiso 0.385(7) 1 calc PR A 2
H3GD H 0.6601 0.7012 0.5493 0.051 Uiso 0.385(7) 1 calc PR A 2
C4GA C 0.7549(2) 0.8046(3) 0.50924(14) 0.0272(5) Uani 0.385(7) 1 d P A 2
H4GC H 0.8151 0.7357 0.4795 0.033 Uiso 0.385(7) 1 calc PR A 2
H4GD H 0.8090 0.8338 0.5295 0.033 Uiso 0.385(7) 1 calc PR A 2
N2 N 0.7735(3) 0.6449(4) 0.6199(2) 0.0274(10) Uani 0.615(7) 1 d P A 1
H2NA H 0.802(6) 0.665(6) 0.654(4) 0.061(19) Uiso 0.615(7) 1 d P A 1
H2NB H 0.729(6) 0.594(6) 0.650(3) 0.053(17) Uiso 0.615(7) 1 d P A 1
C3G C 0.6822(6) 0.7673(6) 0.5766(3) 0.0265(14) Uiso 0.615(7) 1 d P A 1
H3GA H 0.6420 0.8397 0.6062 0.032 Uiso 0.615(7) 1 calc PR A 1
H3GC H 0.6104 0.7563 0.5610 0.032 Uiso 0.615(7) 1 calc PR A 1
C4G C 0.7549(2) 0.8046(3) 0.50924(14) 0.0272(5) Uani 0.615(7) 1 d P A 1
H4GA H 0.8188 0.8271 0.5247 0.033 Uiso 0.615(7) 1 calc PR A 1
H4GB H 0.8047 0.7277 0.4831 0.033 Uiso 0.615(7) 1 calc PR A 1
N3 N 0.6576(2) 0.9211(2) 0.45965(12) 0.0265(4) Uani 1 1 d . . .
H3NC H 0.564(4) 0.920(4) 0.446(2) 0.075(13) Uiso 1 1 d . . .
H3NB H 0.697(4) 0.954(4) 0.406(2) 0.081(13) Uiso 1 1 d . . .
H3NA H 0.604(5) 1.028(6) 0.488(3) 0.127(19) Uiso 1 1 d . . .

loop_
_atom_site_aniso_label
_atom_site_aniso_U_11
_atom_site_aniso_U_22
_atom_site_aniso_U_33
_atom_site_aniso_U_23
_atom_site_aniso_U_13
_atom_site_aniso_U_12
O1 0.0198(8) 0.0206(8) 0.0198(8) -0.0075(6) -0.0007(6) -0.0112(6)
C1 0.0141(9) 0.0137(9) 0.0160(9) -0.0049(7) -0.0004(7) -0.0047(8)
O2 0.0298(9) 0.0295(9) 0.0163(8) -0.0055(7) -0.0043(7) -0.0131(8)
C2 0.0179(10) 0.0176(10) 0.0173(10) -0.0037(8) -0.0003(8) -0.0076(8)
O3 0.0272(9) 0.0194(8) 0.0270(9) -0.0023(7) 0.0012(7) -0.0125(7)
C3 0.0250(12) 0.0214(11) 0.0158(10) -0.0023(8) -0.0015(8) -0.0094(9)
C4 0.0228(11) 0.0247(11) 0.0165(10) -0.0039(8) 0.0026(8) -0.0155(9)
C5 0.0240(11) 0.0289(12) 0.0180(10) -0.0038(9) 0.0000(9) -0.0166(10)
C6 0.0303(13) 0.0329(13) 0.0144(10) -0.0046(9) -0.0020(9) -0.0190(11)
C7 0.0386(14) 0.0310(13) 0.0172(11) 0.0009(9) -0.0051(10) -0.0236(12)
C8 0.0325(13) 0.0204(11) 0.0244(12) 0.0023(9) -0.0089(10) -0.0142(10)
C9 0.0230(11) 0.0215(11) 0.0171(10) -0.0018(8) -0.0058(8) -0.0087(9)
C10 0.0185(10) 0.0199(10) 0.0135(9) -0.0028(8) -0.0029(8) -0.0063(9)
C11 0.0212(11) 0.0177(10) 0.0149(10) -0.0024(8) 0.0012(8) -0.0067(9)
C12 0.0141(10) 0.0165(10) 0.0161(10) -0.0046(8) 0.0010(8) -0.0054(8)
C13 0.0194(11) 0.0226(11) 0.0173(10) -0.0101(8) -0.0007(8) -0.0079(9)
C14 0.0248(12) 0.0245(12) 0.0278(12) -0.0109(9) 0.0010(9) -0.0142(10)
C15 0.0244(11) 0.0179(11) 0.0239(11) -0.0035(9) 0.0026(9) -0.0111(9)
C16 0.0206(11) 0.0302(12) 0.0171(10) -0.0064(9) 0.0006(8) -0.0144(10)
C17 0.0162(11) 0.0362(14) 0.0242(12) -0.0074(10) 0.0009(9) -0.0089(10)
C18 0.0244(12) 0.0338(14) 0.0263(12) -0.0136(10) 0.0065(10) -0.0114(11)
C19 0.0310(13) 0.0354(14) 0.0187(11) -0.0107(10) 0.0035(9) -0.0171(11)
C20 0.0278(13) 0.0191(11) 0.0288(12) -0.0027(9) -0.0083(10) -0.0064(10)
C21 0.0218(12) 0.0250(12) 0.0278(12) -0.0102(10) -0.0080(9) -0.0008(10)
C22 0.0179(11) 0.0322(13) 0.0208(11) -0.0068(9) -0.0033(9) -0.0063(10)
C23 0.0196(11) 0.0254(12) 0.0165(10) -0.0032(8) -0.0028(8) -0.0089(9)
O1' 0.0242(8) 0.0303(9) 0.0200(8) -0.0093(7) 0.0000(6) -0.0189(7)
C1' 0.0185(10) 0.0155(10) 0.0153(9) -0.0022(7) -0.0022(8) -0.0094(8)
O2' 0.0187(8) 0.0301(9) 0.0281(9) 0.0066(7) -0.0035(7) -0.0157(7)
C2' 0.0156(10) 0.0145(9) 0.0162(10) -0.0028(7) -0.0013(8) -0.0064(8)
O3' 0.0192(8) 0.0350(10) 0.0182(8) -0.0127(7) -0.0008(6) -0.0084(7)
C3' 0.0162(10) 0.0170(10) 0.0178(10) -0.0029(8) 0.0002(8) -0.0074(8)
C4' 0.0168(10) 0.0164(10) 0.0188(10) -0.0073(8) 0.0009(8) -0.0075(8)
C5' 0.0192(11) 0.0213(11) 0.0179(10) -0.0022(8) 0.0015(8) -0.0095(9)
C6' 0.0166(11) 0.0315(13) 0.0243(11) -0.0057(9) 0.0024(9) -0.0139(10)
C7' 0.0221(11) 0.0289(12) 0.0194(10) -0.0098(9) 0.0057(8) -0.0167(10)
C8' 0.0240(11) 0.0304(12) 0.0153(10) -0.0089(9) 0.0016(8) -0.0153(10)
C9' 0.0167(10) 0.0278(12) 0.0217(11) -0.0097(9) 0.0017(8) -0.0110(9)
C10' 0.0223(11) 0.0257(11) 0.0177(10) -0.0053(8) 0.0011(8) -0.0179(10)
C11' 0.0217(11) 0.0256(11) 0.0176(10) -0.0079(9) 0.0026(8) -0.0143(9)
C12' 0.0186(10) 0.0192(10) 0.0164(10) -0.0054(8) 0.0005(8) -0.0103(9)
C13' 0.0152(10) 0.0233(11) 0.0230(11) -0.0064(9) 0.0010(8) -0.0105(9)
C14' 0.0184(11) 0.0292(12) 0.0230(11) -0.0096(9) -0.0042(9) -0.0121(9)
C15' 0.0187(10) 0.0211(11) 0.0169(10) -0.0068(8) -0.0020(8) -0.0069(9)
C16' 0.0195(11) 0.0204(11) 0.0304(12) -0.0019(9) -0.0009(9) -0.0100(9)
C17' 0.0289(13) 0.0186(11) 0.0332(13) 0.0003(10) -0.0023(10) -0.0104(10)
C18' 0.0208(11) 0.0185(11) 0.0282(12) -0.0011(9) -0.0045(9) -0.0022(9)
C19' 0.0168(11) 0.0302(13) 0.0278(12) -0.0049(10) 0.0006(9) -0.0094(10)
C20' 0.0244(12) 0.0379(14) 0.0211(11) -0.0098(10) -0.0020(9) -0.0113(11)
C21' 0.0240(12) 0.0295(13) 0.0256(12) -0.0004(10) -0.0043(9) -0.0123(10)
C22' 0.0302(13) 0.0186(11) 0.0292(12) -0.0059(9) 0.0017(10) -0.0122(10)
C23' 0.0343(13) 0.0217(11) 0.0198(11) -0.0058(9) 0.0015(9) -0.0176(10)
N4 0.0207(10) 0.0243(10) 0.0250(10) -0.0100(8) 0.0020(8) -0.0128(8)
C1G 0.0280(13) 0.0280(13) 0.0299(13) -0.0038(10) -0.0073(10) -0.0105(11)
C2G 0.0301(14) 0.0260(13) 0.0483(17) -0.0104(12) -0.0085(12) -0.0059(11)
N5 0.0383(14) 0.0303(13) 0.0584(17) -0.0184(12) -0.0064(13) -0.0141(11)
N1 0.035(4) 0.044(4) 0.042(4) -0.007(3) 0.002(3) -0.024(3)
C4GA 0.0224(12) 0.0256(12) 0.0260(12) -0.0024(10) -0.0019(9) -0.0063(10)
N2 0.0213(18) 0.0299(19) 0.0267(19) 0.0036(14) -0.0089(14) -0.0101(15)
C4G 0.0224(12) 0.0256(12) 0.0260(12) -0.0024(10) -0.0019(9) -0.0063(10)
N3 0.0233(10) 0.0290(11) 0.0274(11) -0.0034(9) -0.0023(8) -0.0129(9)

loop_
_atom_type_symbol
_atom_type_description
_atom_type_scat_dispersion_real
_atom_type_scat_dispersion_imag
_atom_type_scat_source
C C 0.0033 0.0016 'International Tables Vol C Tables 4.2.6.8 and 6.1.1.4'
H H 0.0000 0.0000 'International Tables Vol C Tables 4.2.6.8 and 6.1.1.4'
N N 0.0061 0.0033 'International Tables Vol C Tables 4.2.6.8 and 6.1.1.4'
O O 0.0106 0.0060 'International Tables Vol C Tables 4.2.6.8 and 6.1.1.4'

loop_
_geom_angle_atom_site_label_1
_geom_angle_atom_site_label_2
_geom_angle_atom_site_label_3
_geom_angle
_geom_angle_site_symmetry_1
_geom_angle_site_symmetry_3
_geom_angle_publ_flag
O1 C1 C2 121.24(19) . . ?
O1 C1 C12 119.93(19) . . ?
C2 C1 C12 118.79(19) . . ?
C5 O2 C6 117.28(19) . . ?
C15 C2 C1 119.6(2) . . ?
C15 C2 C3 121.3(2) . . ?
C1 C2 C3 119.0(2) . . ?
C9 O3 C8 118.08(19) . . ?
C2 C3 C4 113.03(19) . . ?
C16 C4 C5 117.6(2) . . ?
C16 C4 C3 122.3(2) . . ?
C5 C4 C3 120.0(2) . . ?
O2 C5 C19 123.8(2) . . ?
O2 C5 C4 115.3(2) . . ?
C19 C5 C4 120.8(2) . . ?
O2 C6 C7 107.2(2) . 2_565 ?
C6 C7 C8 114.4(2) 2_565 . ?
O3 C8 C7 107.4(2) . . ?
O3 C9 C20 123.5(2) . . ?
O3 C9 C10 115.4(2) . . ?
C20 C9 C10 121.1(2) . . ?
C23 C10 C9 117.8(2) . . ?
C23 C10 C11 122.1(2) . . ?
C9 C10 C11 120.1(2) . . ?
C12 C11 C10 113.33(18) . . ?
C13 C12 C1 119.2(2) . . ?
C13 C12 C11 122.28(19) . . ?
C1 C12 C11 118.44(19) . . ?
C14 C13 C12 122.0(2) . . ?
C15 C14 C13 118.8(2) . . ?
C14 C15 C2 121.3(2) . . ?
C17 C16 C4 122.1(2) . . ?
C18 C17 C16 119.3(2) . . ?
C17 C18 C19 120.4(2) . . ?
C18 C19 C5 119.7(2) . . ?
C21 C20 C9 119.5(2) . . ?
C22 C21 C20 120.4(2) . . ?
C21 C22 C23 119.5(2) . . ?
C10 C23 C22 121.7(2) . . ?
O1' C1' C12' 120.82(19) . . ?
O1' C1' C2' 120.50(19) . . ?
C12' C1' C2' 118.64(19) . . ?
C5' O2' C6' 116.41(18) . . ?
C15' C2' C1' 119.3(2) . . ?
C15' C2' C3' 121.66(19) . . ?
C1' C2' C3' 119.07(19) . . ?
C9' O3' C8' 115.77(18) . . ?
C2' C3' C4' 114.81(18) . . ?
C16' C4' C5' 117.2(2) . . ?
C16' C4' C3' 122.4(2) . . ?
C5' C4' C3' 120.46(19) . . ?
O2' C5' C19' 123.6(2) . . ?
O2' C5' C4' 115.2(2) . . ?
C19' C5' C4' 121.2(2) . . ?
O2' C6' C7' 107.81(19) . 2_676 ?
C8' C7' C6' 114.86(19) . 2_676 ?
O3' C8' C7' 109.12(19) . . ?
O3' C9' C20' 122.8(2) . . ?
O3' C9' C10' 116.4(2) . . ?
C20' C9' C10' 120.8(2) . . ?
C23' C10' C9' 117.5(2) . . ?
C23' C10' C11' 121.5(2) . . ?
C9' C10' C11' 121.0(2) . . ?
C12' C11' C10' 113.93(19) . . ?
C13' C12' C1' 119.39(19) . . ?
C13' C12' C11' 120.9(2) . . ?
C1' C12' C11' 119.67(19) . . ?
C14' C13' C12' 121.8(2) . . ?
C13' C14' C15' 119.0(2) . . ?
C14' C15' C2' 121.7(2) . . ?
C4' C16' C17' 121.9(2) . . ?
C18' C17' C16' 119.8(2) . . ?
C17' C18' C19' 120.2(2) . . ?
C18' C19' C5' 119.7(2) . . ?
C9' C20' C21' 120.0(2) . . ?
C22' C21' C20' 120.1(2) . . ?
C21' C22' C23' 119.1(2) . . ?
C22' C23' C10' 122.4(2) . . ?
N4 C1G C2G 112.1(2) . . ?
N5 C2G C1G 116.4(2) . . ?
C4GA C3GA N1 114.5(8) . . ?
C3GA C4GA N3 117.1(5) . . ?

loop_
_geom_bond_atom_site_label_1
_geom_bond_atom_site_label_2
_geom_bond_distance
_geom_bond_site_symmetry_2
_geom_bond_publ_flag
O1 C1 1.327(3) . ?
C1 C2 1.417(3) . ?
C1 C12 1.420(3) . ?
O2 C5 1.366(3) . ?
O2 C6 1.442(3) . ?
C2 C15 1.398(3) . ?
C2 C3 1.508(3) . ?
O3 C9 1.373(3) . ?
O3 C8 1.438(3) . ?
C3 C4 1.524(3) . ?
C4 C16 1.393(3) . ?
C4 C5 1.406(3) . ?
C5 C19 1.395(3) . ?
C6 C7 1.509(4) 2_565 ?
C7 C6 1.509(4) 2_565 ?
C7 C8 1.509(4) . ?
C9 C20 1.394(3) . ?
C9 C10 1.405(3) . ?
C10 C23 1.390(3) . ?
C10 C11 1.524(3) . ?
C11 C12 1.511(3) . ?
C12 C13 1.390(3) . ?
C13 C14 1.389(3) . ?
C14 C15 1.389(3) . ?
C16 C17 1.392(3) . ?
C17 C18 1.381(3) . ?
C18 C19 1.395(4) . ?
C20 C21 1.393(4) . ?
C21 C22 1.383(4) . ?
C22 C23 1.396(3) . ?
O1' C1' 1.314(3) . ?
C1' C12' 1.422(3) . ?
C1' C2' 1.429(3) . ?
O2' C5' 1.381(3) . ?
O2' C6' 1.436(3) . ?
C2' C15' 1.391(3) . ?
C2' C3' 1.516(3) . ?
O3' C9' 1.381(3) . ?
O3' C8' 1.444(3) . ?
C3' C4' 1.522(3) . ?
C4' C16' 1.387(3) . ?
C4' C5' 1.404(3) . ?
C5' C19' 1.393(3) . ?
C6' C7' 1.511(3) 2_676 ?
C7' C8' 1.509(3) . ?
C7' C6' 1.511(3) 2_676 ?
C9' C20' 1.392(3) . ?
C9' C10' 1.400(3) . ?
C10' C23' 1.392(3) . ?
C10' C11' 1.524(3) . ?
C11' C12' 1.506(3) . ?
C12' C13' 1.391(3) . ?
C13' C14' 1.386(3) . ?
C14' C15' 1.388(3) . ?
C16' C17' 1.392(3) . ?
C17' C18' 1.372(4) . ?
C18' C19' 1.384(4) . ?
C20' C21' 1.395(4) . ?
C21' C22' 1.382(3) . ?
C22' C23' 1.388(3) . ?
N4 C1G 1.480(3) . ?
C1G C2G 1.527(4) . ?
C2G N5 1.460(4) . ?
N1 C3GA 1.452(13) . ?
C3GA C4GA 1.435(12) . ?
C4GA N3 1.491(3) . ?
N2 C3G 1.439(7) . ?

loop_
_geom_torsion_atom_site_label_1
_geom_torsion_atom_site_label_2
_geom_torsion_atom_site_label_3
_geom_torsion_atom_site_label_4
_geom_torsion
_geom_torsion_site_symmetry_1
_geom_torsion_site_symmetry_2
_geom_torsion_site_symmetry_3
_geom_torsion_site_symmetry_4
_geom_torsion_publ_flag
O1 C1 C2 C15 175.3(2) . . . . ?
C12 C1 C2 C15 -6.7(3) . . . . ?
O1 C1 C2 C3 -8.6(3) . . . . ?
C12 C1 C2 C3 169.41(19) . . . . ?
C15 C2 C3 C4 109.5(2) . . . . ?
C1 C2 C3 C4 -66.5(3) . . . . ?
C2 C3 C4 C16 -9.1(3) . . . . ?
C2 C3 C4 C5 167.9(2) . . . . ?
C6 O2 C5 C19 2.2(3) . . . . ?
C6 O2 C5 C4 -177.8(2) . . . . ?
C16 C4 C5 O2 -176.2(2) . . . . ?
C3 C4 C5 O2 6.6(3) . . . . ?
C16 C4 C5 C19 3.7(3) . . . . ?
C3 C4 C5 C19 -173.4(2) . . . . ?
C5 O2 C6 C7 -176.56(19) . . . 2_565 ?
C9 O3 C8 C7 178.77(19) . . . . ?
C6 C7 C8 O3 52.2(3) 2_565 . . . ?
C8 O3 C9 C20 -9.8(3) . . . . ?
C8 O3 C9 C10 171.22(19) . . . . ?
O3 C9 C10 C23 177.40(19) . . . . ?
C20 C9 C10 C23 -1.6(3) . . . . ?
O3 C9 C10 C11 -1.8(3) . . . . ?
C20 C9 C10 C11 179.3(2) . . . . ?
C23 C10 C11 C12 21.5(3) . . . . ?
C9 C10 C11 C12 -159.3(2) . . . . ?
O1 C1 C12 C13 -175.90(19) . . . . ?
C2 C1 C12 C13 6.1(3) . . . . ?
O1 C1 C12 C11 6.7(3) . . . . ?
C2 C1 C12 C11 -171.33(19) . . . . ?
C10 C11 C12 C13 -107.4(2) . . . . ?
C10 C11 C12 C1 69.9(3) . . . . ?
C1 C12 C13 C14 -1.4(3) . . . . ?
C11 C12 C13 C14 175.9(2) . . . . ?
C12 C13 C14 C15 -2.8(3) . . . . ?
C13 C14 C15 C2 2.2(4) . . . . ?
C1 C2 C15 C14 2.6(3) . . . . ?
C3 C2 C15 C14 -173.4(2) . . . . ?
C5 C4 C16 C17 -2.0(3) . . . . ?
C3 C4 C16 C17 175.1(2) . . . . ?
C4 C16 C17 C18 -0.9(4) . . . . ?
C16 C17 C18 C19 2.1(4) . . . . ?
C17 C18 C19 C5 -0.4(4) . . . . ?
O2 C5 C19 C18 177.3(2) . . . . ?
C4 C5 C19 C18 -2.6(4) . . . . ?
O3 C9 C20 C21 -177.8(2) . . . . ?
C10 C9 C20 C21 1.1(3) . . . . ?
C9 C20 C21 C22 0.0(4) . . . . ?
C20 C21 C22 C23 -0.6(4) . . . . ?
C9 C10 C23 C22 1.0(3) . . . . ?
C11 C10 C23 C22 -179.9(2) . . . . ?
C21 C22 C23 C10 0.1(3) . . . . ?
O1' C1' C2' C15' -177.7(2) . . . . ?
C12' C1' C2' C15' 4.5(3) . . . . ?
O1' C1' C2' C3' 3.2(3) . . . . ?
C12' C1' C2' C3' -174.68(19) . . . . ?
C15' C2' C3' C4' -111.2(2) . . . . ?
C1' C2' C3' C4' 68.0(3) . . . . ?
C2' C3' C4' C16' 9.2(3) . . . . ?
C2' C3' C4' C5' -169.82(19) . . . . ?
C6' O2' C5' C19' -16.6(3) . . . . ?
C6' O2' C5' C4' 163.0(2) . . . . ?
C16' C4' C5' O2' -178.7(2) . . . . ?
C3' C4' C5' O2' 0.4(3) . . . . ?
C16' C4' C5' C19' 0.9(3) . . . . ?
C3' C4' C5' C19' 180.0(2) . . . . ?
C5' O2' C6' C7' -174.94(19) . . . 2_676 ?
C9' O3' C8' C7' -167.61(19) . . . . ?
C6' C7' C8' O3' -56.9(3) 2_676 . . . ?
C8' O3' C9' C20' -4.8(3) . . . . ?
C8' O3' C9' C10' 175.1(2) . . . . ?
O3' C9' C10' C23' -179.0(2) . . . . ?
C20' C9' C10' C23' 0.8(3) . . . . ?
O3' C9' C10' C11' 0.2(3) . . . . ?
C20' C9' C10' C11' -179.9(2) . . . . ?
C23' C10' C11' C12' -24.1(3) . . . . ?
C9' C10' C11' C12' 156.6(2) . . . . ?
O1' C1' C12' C13' 177.4(2) . . . . ?
C2' C1' C12' C13' -4.7(3) . . . . ?
O1' C1' C12' C11' -5.2(3) . . . . ?
C2' C1' C12' C11' 172.61(19) . . . . ?
C10' C11' C12' C13' 119.9(2) . . . . ?
C10' C11' C12' C1' -57.4(3) . . . . ?
C1' C12' C13' C14' 1.5(3) . . . . ?
C11' C12' C13' C14' -175.9(2) . . . . ?
C12' C13' C14' C15' 2.2(4) . . . . ?
C13' C14' C15' C2' -2.4(4) . . . . ?
C1' C2' C15' C14' -0.9(3) . . . . ?
C3' C2' C15' C14' 178.2(2) . . . . ?
C5' C4' C16' C17' 0.3(3) . . . . ?
C3' C4' C16' C17' -178.8(2) . . . . ?
C4' C16' C17' C18' -0.5(4) . . . . ?
C16' C17' C18' C19' -0.5(4) . . . . ?
C17' C18' C19' C5' 1.7(4) . . . . ?
O2' C5' C19' C18' 177.7(2) . . . . ?
C4' C5' C19' C18' -1.9(4) . . . . ?
O3' C9' C20' C21' 177.9(2) . . . . ?
C10' C9' C20' C21' -2.0(4) . . . . ?
C9' C20' C21' C22' 2.0(4) . . . . ?
C20' C21' C22' C23' -0.8(4) . . . . ?
C21' C22' C23' C10' -0.3(4) . . . . ?
C9' C10' C23' C22' 0.3(3) . . . . ?
C11' C10' C23' C22' -179.0(2) . . . . ?
N4 C1G C2G N5 -55.8(4) . . . . ?
N1 C3GA C4GA N3 -55.2(10) . . . . ?
